data_4348382
loop_
_publ_author_name
'Lanchas, M\'onica'
'Arcediano, Sandra'
'Beobide, Garikoitz'
'Castillo, Oscar'
'Luque, Antonio'
'P\'erez-Y\'a\~nez, Sonia'

_publ_section_title
;
 Towards multicomponent MOFs via solvent-free synthesis under conventional
 oven and microwave assisted heating
;
_journal_issue 5
_journal_name_full 'Inorganic Chemistry Frontiers'
_journal_page_first 425
_journal_paper_doi 10.1039/C4QI00208C
_journal_volume 2
_journal_year 2015
_chemical_compound_source 'synthesis as described'
_chemical_formula_moiety 'C7 H6 N4 O3 Zn'
_chemical_formula_structural 'C7 H6 N4 O3 Zn'
_chemical_formula_sum 'C7 H6 N4 O3 Zn'
_chemical_formula_weight 259.53
_chemical_name_systematic
;
poly-[(mu-acetato-kO:kO')(mu-hypoxanthinato-kN7:kN9)zinc(II)]
;
_space_group_IT_number 14
_space_group_name_Hall '-P 2ybc'
_space_group_name_H-M_alt 'P 1 21/c 1'
_symmetry_cell_setting monoclinic
_symmetry_Int_Tables_number 14
_symmetry_space_group_name_Hall '-P 2ybc'
_symmetry_space_group_name_H-M 'P 1 21/c 1'
_atom_sites_solution_hydrogens geom
_atom_sites_solution_primary direct
_atom_sites_solution_secondary difmap
_audit_creation_method SHELXL97
_audit_update_record
;
2014-11-21 deposited with the CCDC.
2015-02-11 downloaded from the CCDC.
;
_cell_angle_alpha 90.00
_cell_angle_beta 104.874(5)
_cell_angle_gamma 90.00
_cell_formula_units_Z 4
_cell_length_a 4.7692(2)
_cell_length_b 10.4912(7)
_cell_length_c 17.9695(10)
_cell_measurement_reflns_used 6402
_cell_measurement_temperature 100(2)
_cell_measurement_theta_max 74.33
_cell_measurement_theta_min 4.92
_cell_volume 868.97(9)
_computing_cell_refinement 'CrysAlis CCD (Oxford Diffraction, 2003)'
_computing_data_collection 'CrysAlis CCD (Oxford Diffraction, 2003)'
_computing_data_reduction 'CrysAlis RED (Oxford Diffraction, 2003)'
_computing_molecular_graphics 'Ortep-3 (Farrugia, 1997)'
_computing_publication_material 'WinGX (Farrugia, 1999)'
_computing_structure_refinement 'SHELXL-97 (Sheldrick, 1997)'
_computing_structure_solution 'Sir92 (Altomare et al., 1993)'
_diffrn_ambient_temperature 100(2)
_diffrn_measured_fraction_theta_full 0.992
_diffrn_measured_fraction_theta_max 0.992
_diffrn_measurement_device_type 'SuperNova, Single source at offset), Atlas'
_diffrn_measurement_method \w
_diffrn_radiation_monochromator mirror
_diffrn_radiation_source 'SuperNova (Cu) X-ray Source'
_diffrn_radiation_type CuK\a
_diffrn_radiation_wavelength 1.54180
_diffrn_reflns_av_R_equivalents 0.0509
_diffrn_reflns_av_sigmaI/netI 0.0188
_diffrn_reflns_limit_h_max 5
_diffrn_reflns_limit_h_min -5
_diffrn_reflns_limit_k_max 13
_diffrn_reflns_limit_k_min -13
_diffrn_reflns_limit_l_max 20
_diffrn_reflns_limit_l_min -22
_diffrn_reflns_number 6402
_diffrn_reflns_theta_full 74.33
_diffrn_reflns_theta_max 74.33
_diffrn_reflns_theta_min 4.92
_diffrn_standards_decay_% 0
_diffrn_standards_interval_count 0
_diffrn_standards_interval_time 0
_diffrn_standards_number 0
_exptl_absorpt_coefficient_mu 3.925
_exptl_absorpt_correction_T_max 0.824
_exptl_absorpt_correction_T_min 0.737
_exptl_absorpt_correction_type analytical
_exptl_absorpt_process_details
;
CrysAlis RED, Oxford Diffraction Ltd.,
Version 1.170.32 (release 06.06.2003 CrysAlis170 VC++)
(compiled Jun  6 2003,13:53:32)
Analytical numeric absorption correction using a multifaceted crystal
model based on expressions derived by R.C. Clark & J.S. Reid.
;
_exptl_crystal_colour white
_exptl_crystal_density_diffrn 1.984
_exptl_crystal_description prism
_exptl_crystal_F_000 520
_exptl_crystal_size_max 0.12
_exptl_crystal_size_mid 0.08
_exptl_crystal_size_min 0.05
_refine_diff_density_max 0.652
_refine_diff_density_min -0.659
_refine_diff_density_rms 0.117
_refine_ls_extinction_method none
_refine_ls_goodness_of_fit_ref 1.095
_refine_ls_hydrogen_treatment constr
_refine_ls_matrix_type full
_refine_ls_number_parameters 138
_refine_ls_number_reflns 2548
_refine_ls_number_restraints 0
_refine_ls_restrained_S_all 1.095
_refine_ls_R_factor_all 0.0474
_refine_ls_R_factor_gt 0.0419
_refine_ls_shift/su_max 0.000
_refine_ls_shift/su_mean 0.000
_refine_ls_structure_factor_coef Fsqd
_refine_ls_weighting_details 'calc w=1/[\s^2^(Fo^2^)+(0.0792P)^2^+0.3367P] where P=(Fo^2^+2Fc^2^)/3'
_refine_ls_weighting_scheme calc
_refine_ls_wR_factor_gt 0.1131
_refine_ls_wR_factor_ref 0.1170
_reflns_number_gt 2235
_reflns_number_total 2548
_reflns_threshold_expression >2sigma(I)
_cod_data_source_file c4qi00208c2.cif
_cod_data_source_block compound-3
_cod_original_cell_volume 868.97(8)
_cod_original_sg_symbol_H-M P21/c
_cod_database_code 4348382
_cell_oxdiff_twin_number 2

loop_
_symmetry_equiv_pos_as_xyz
'x, y, z'
'-x, y+1/2, -z+1/2'
'-x, -y, -z'
'x, -y-1/2, z-1/2'

loop_
_atom_site_label
_atom_site_type_symbol
_atom_site_fract_x
_atom_site_fract_y
_atom_site_fract_z
_atom_site_U_iso_or_equiv
_atom_site_adp_type
_atom_site_occupancy
_atom_site_symmetry_multiplicity
_atom_site_calc_flag
_atom_site_refinement_flags
Zn1 Zn 0.02275(8) -0.25079(3) 0.17986(2) 0.01399(16) Uani 1 1 d .
O2 O 0.7212(4) -0.3209(2) 0.09260(13) 0.0229(5) Uani 1 1 d .
O1 O 0.4078(4) -0.2943(2) 0.16269(12) 0.0187(4) Uani 1 1 d .
O6 O 0.2837(5) -0.0900(3) 0.04542(14) 0.0268(5) Uani 1 1 d .
N7 N 0.0144(5) -0.0633(2) 0.18470(14) 0.0176(5) Uani 1 1 d .
C5 C 0.1410(6) 0.0229(3) 0.14548(16) 0.0168(6) Uani 1 1 d .
N3 N 0.2364(7) 0.2543(2) 0.1539(2) 0.0261(7) Uani 1 1 d .
N9 N -0.0152(5) 0.1327(2) 0.23339(13) 0.0161(5) Uani 1 1 d .
C4 C 0.1257(5) 0.1421(3) 0.17601(16) 0.0167(5) Uani 1 1 d .
C8 C -0.0749(6) 0.0077(3) 0.23608(17) 0.0178(5) Uani 1 1 d .
H8 H -0.1700 -0.0264 0.2707 0.021 Uiso 1 1 calc R
N1 N 0.3900(6) 0.1215(3) 0.06538(15) 0.0259(6) Uani 1 1 d .
H1 H 0.4848 0.1201 0.0306 0.031 Uiso 1 1 calc R
C6 C 0.2684(6) 0.0058(3) 0.08240(17) 0.0217(6) Uani 1 1 d .
C2 C 0.3678(8) 0.2345(3) 0.1000(2) 0.0272(7) Uani 1 1 d .
H2 H 0.4552 0.3046 0.0836 0.033 Uiso 1 1 calc R
C11 C 0.4683(6) -0.3314(3) 0.10316(18) 0.0211(6) Uani 1 1 d .
C12 C 0.2450(7) -0.3969(4) 0.0411(2) 0.0323(9) Uani 1 1 d .
H12A H 0.1338 -0.4541 0.0639 0.049 Uiso 1 1 calc R
H12B H 0.3396 -0.4441 0.0087 0.049 Uiso 1 1 calc R
H12C H 0.1185 -0.3345 0.0107 0.049 Uiso 1 1 calc R

loop_
_atom_site_aniso_label
_atom_site_aniso_U_11
_atom_site_aniso_U_22
_atom_site_aniso_U_33
_atom_site_aniso_U_23
_atom_site_aniso_U_13
_atom_site_aniso_U_12
Zn1 0.0136(2) 0.0162(2) 0.0137(2) 0.00038(13) 0.00628(15) -0.00064(12)
O2 0.0133(8) 0.0376(13) 0.0189(10) -0.0068(10) 0.0061(7) -0.0028(9)
O1 0.0137(8) 0.0262(12) 0.0173(10) 0.0001(9) 0.0060(7) 0.0011(8)
O6 0.0344(11) 0.0284(13) 0.0213(11) -0.0018(10) 0.0137(9) -0.0020(10)
N7 0.0180(10) 0.0201(12) 0.0171(11) -0.0011(10) 0.0090(9) 0.0003(9)
C5 0.0190(12) 0.0189(15) 0.0133(12) 0.0026(11) 0.0054(10) 0.0028(10)
N3 0.0332(15) 0.0216(17) 0.0265(16) 0.0033(10) 0.0133(12) 0.0024(10)
N9 0.0169(10) 0.0181(11) 0.0156(11) -0.0031(10) 0.0084(9) 0.0013(8)
C4 0.0165(11) 0.0220(14) 0.0124(12) 0.0029(11) 0.0054(10) 0.0027(10)
C8 0.0181(11) 0.0205(14) 0.0180(12) -0.0035(11) 0.0102(10) -0.0020(10)
N1 0.0321(13) 0.0296(15) 0.0198(12) 0.0029(11) 0.0137(10) -0.0022(12)
C6 0.0250(13) 0.0267(16) 0.0138(12) -0.0009(12) 0.0056(10) 0.0070(11)
C2 0.0334(16) 0.0257(16) 0.0259(17) 0.0039(13) 0.0141(14) -0.0001(13)
C11 0.0158(12) 0.0269(16) 0.0224(15) -0.0007(13) 0.0081(11) 0.0017(11)
C12 0.0203(14) 0.046(2) 0.0329(18) -0.0162(17) 0.0101(13) -0.0038(14)

loop_
_atom_type_symbol
_atom_type_description
_atom_type_scat_dispersion_real
_atom_type_scat_dispersion_imag
_atom_type_scat_source
C C 0.0181 0.0091 'International Tables Vol C Tables 4.2.6.8 and 6.1.1.4'
H H 0.0000 0.0000 'International Tables Vol C Tables 4.2.6.8 and 6.1.1.4'
N N 0.0311 0.0180 'International Tables Vol C Tables 4.2.6.8 and 6.1.1.4'
O O 0.0492 0.0322 'International Tables Vol C Tables 4.2.6.8 and 6.1.1.4'
Zn Zn -1.5491 0.6778 'International Tables Vol C Tables 4.2.6.8 and 6.1.1.4'

loop_
_geom_angle_atom_site_label_1
_geom_angle_atom_site_label_2
_geom_angle_atom_site_label_3
_geom_angle
_geom_angle_site_symmetry_1
_geom_angle_site_symmetry_3
N7 Zn1 O2 112.80(10) . 1_455
N7 Zn1 N9 125.07(10) . 2_545
O2 Zn1 N9 103.72(10) 1_455 2_545
N7 Zn1 O1 105.39(9) . .
O2 Zn1 O1 107.68(9) 1_455 .
N9 Zn1 O1 100.59(9) 2_545 .
N7 Zn1 Zn1 91.81(6) . 1_655
O2 Zn1 Zn1 121.58(6) 1_455 1_655
N9 Zn1 Zn1 102.67(6) 2_545 1_655
O1 Zn1 Zn1 15.88(7) . 1_655
N7 Zn1 Zn1 150.84(7) . 2_545
O2 Zn1 Zn1 84.74(8) 1_455 2_545
N9 Zn1 Zn1 25.92(7) 2_545 2_545
O1 Zn1 Zn1 89.95(7) . 2_545
Zn1 Zn1 Zn1 98.497(7) 1_655 2_545
C11 O2 Zn1 116.0(2) . 1_655
C11 O1 Zn1 129.3(2) . .
C8 N7 C5 104.2(2) . .
C8 N7 Zn1 126.9(2) . .
C5 N7 Zn1 128.07(19) . .
C4 C5 N7 108.6(2) . .
C4 C5 C6 120.5(3) . .
N7 C5 C6 130.9(3) . .
C2 N3 C4 111.7(3) . .
C8 N9 C4 104.2(2) . .
C8 N9 Zn1 121.63(18) . 2
C4 N9 Zn1 131.0(2) . 2
N9 C4 C5 108.7(2) . .
N9 C4 N3 124.9(3) . .
C5 C4 N3 126.4(3) . .
N7 C8 N9 114.2(2) . .
N7 C8 H8 122.9 . .
N9 C8 H8 122.9 . .
C2 N1 C6 124.6(3) . .
C2 N1 H1 117.7 . .
C6 N1 H1 117.7 . .
O6 C6 N1 120.4(3) . .
O6 C6 C5 129.4(3) . .
N1 C6 C5 110.2(3) . .
N3 C2 N1 126.2(3) . .
N3 C2 H2 116.9 . .
N1 C2 H2 116.9 . .
O1 C11 O2 122.7(3) . .
O1 C11 C12 120.6(3) . .
O2 C11 C12 116.6(3) . .
C11 C12 H12A 109.5 . .
C11 C12 H12B 109.5 . .
H12A C12 H12B 109.5 . .
C11 C12 H12C 109.5 . .
H12A C12 H12C 109.5 . .
H12B C12 H12C 109.5 . .

loop_
_geom_bond_atom_site_label_1
_geom_bond_atom_site_label_2
_geom_bond_distance
_geom_bond_site_symmetry_2
Zn1 N7 1.970(3) .
Zn1 O2 1.977(2) 1_455
Zn1 N9 1.988(2) 2_545
Zn1 O1 1.9914(19) .
Zn1 Zn1 4.7692(2) 1_655
Zn1 Zn1 5.8479(5) 2_545
O2 C11 1.273(4) .
O2 Zn1 1.977(2) 1_655
O1 C11 1.240(4) .
O6 C6 1.217(4) .
N7 C8 1.338(4) .
N7 C5 1.378(4) .
C5 C4 1.375(4) .
C5 C6 1.428(4) .
N3 C2 1.298(5) .
N3 C4 1.389(4) .
N9 C8 1.345(4) .
N9 C4 1.371(3) .
N9 Zn1 1.988(2) 2
C8 H8 0.9300 .
N1 C2 1.356(5) .
N1 C6 1.412(5) .
N1 H1 0.8600 .
C2 H2 0.9300 .
C11 C12 1.497(5) .
C12 H12A 0.9600 .
C12 H12B 0.9600 .
C12 H12C 0.9600 .

loop_
_geom_hbond_atom_site_label_D
_geom_hbond_atom_site_label_H
_geom_hbond_atom_site_label_A
_geom_hbond_distance_DH
_geom_hbond_distance_HA
_geom_hbond_distance_DA
_geom_hbond_angle_DHA
_geom_hbond_site_symmetry_A
N1 H1 O6 0.86 1.99 2.843(3) 171.5 3_655

loop_
_cell_oxdiff_twin_id
_cell_oxdiff_twin_matrix_11
_cell_oxdiff_twin_matrix_12
_cell_oxdiff_twin_matrix_13
_cell_oxdiff_twin_matrix_21
_cell_oxdiff_twin_matrix_22
_cell_oxdiff_twin_matrix_23
_cell_oxdiff_twin_matrix_31
_cell_oxdiff_twin_matrix_32
_cell_oxdiff_twin_matrix_33
1 1.0000 0.0000 0.0000 0.0000 1.0000 0.0000 0.0000 0.0000 1.0000
2 -1.0004 0.0001 0.0001 -0.0011 -0.9994 0.0003 0.0785 0.0015 1.0000

loop_
_diffrn_oxdiff_twin_id
_diffrn_oxdiff_twin_ratio
_diffrn_oxdiff_twin_reflns_isolated
_diffrn_oxdiff_twin_reflns_overlapped
1 0.5671 1086 4842
2 0.4329 1095 4842
